data_2005708
loop_
_publ_author_name
'Polamo, M.'

_publ_section_title
;
 Trichlorobis[2,6-di(phenylamino)pyridinato-<i>N</i>,<i>N</i>']tantalum(V)
 Toluene Solvate (1/1)
;
_journal_issue 12
_journal_name_full 'Acta Crystallographica Section C'
_journal_page_first 2977
_journal_page_last 2980
_journal_paper_doi 10.1107/S0108270196011328
_journal_volume 52
_journal_year 1996
_chemical_formula_iupac '[Ta Cl3 (C17 H14 N3)2], C7 H8'
_chemical_formula_structural '[C34 H28 Cl3 N6 Ta][C7 H8]'
_chemical_formula_sum 'C41 H36 Cl3 N6 Ta'
_chemical_formula_weight 900.06
_chemical_name_common Bis(dianilinopyridine)tantalumtrichloride
_chemical_name_systematic
;
Trichlorobis[2,6-di(phenylamino)pyridinato-N,N')tantalum(V)
;
_space_group_IT_number 2
_symmetry_cell_setting triclinic
_symmetry_space_group_name_Hall '-P 1'
_symmetry_space_group_name_H-M 'P -1'
_audit_creation_method SHELXL
_cell_angle_alpha 97.05(7)
_cell_angle_beta 101.34(9)
_cell_angle_gamma 108.38(9)
_cell_formula_units_Z 2
_cell_length_a 10.572(11)
_cell_length_b 11.070(10)
_cell_length_c 17.109(14)
_cell_measurement_reflns_used 20
_cell_measurement_temperature 193(1)
_cell_measurement_theta_max 15
_cell_measurement_theta_min 3
_cell_volume 1826(3)
_computing_cell_refinement 'MSC/AFC Diffractometer Control Software'
_computing_data_collection
;
MSC/AFC Diffractometer Control Software
(Molecular Structure Corporation, 1993a)
;
_computing_data_reduction 'TEXSAN (Molecular Structure Corporation, 1993b)'
_computing_molecular_graphics SHELXTL/PC
_computing_publication_material SHELXL93
_computing_structure_refinement SHELXL93
_computing_structure_solution 'SHELXTL/PC (Sheldrick, 1990)'
_diffrn_ambient_temperature 193.0(10)
_diffrn_measurement_device 'Rigaku AFC7S'
_diffrn_measurement_method \w-2\q
_diffrn_radiation_monochromator graphite
_diffrn_radiation_source 'fine-focus sealed tube'
_diffrn_radiation_type MoK\a
_diffrn_radiation_wavelength 0.71073
_diffrn_reflns_av_R_equivalents 0.0000
_diffrn_reflns_av_sigmaI/netI 0.0155
_diffrn_reflns_limit_h_max 11
_diffrn_reflns_limit_h_min -12
_diffrn_reflns_limit_k_max 13
_diffrn_reflns_limit_k_min 0
_diffrn_reflns_limit_l_max 20
_diffrn_reflns_limit_l_min -20
_diffrn_reflns_number 6333
_diffrn_reflns_theta_max 24.99
_diffrn_reflns_theta_min 2.53
_diffrn_standards_decay_% 5.2
_diffrn_standards_interval_count 200
_diffrn_standards_number 3
_exptl_absorpt_coefficient_mu 3.269
_exptl_absorpt_correction_T_max 1.000
_exptl_absorpt_correction_T_min 0.706
_exptl_absorpt_correction_type '\y scan (North, Phillips & Mathews, 1968)'
_exptl_crystal_colour 'dark red'
_exptl_crystal_density_diffrn 1.637
_exptl_crystal_density_meas ?
_exptl_crystal_description block
_exptl_crystal_F_000 896
_exptl_crystal_size_max 0.50
_exptl_crystal_size_mid 0.50
_exptl_crystal_size_min 0.35
_refine_diff_density_max 4.054
_refine_diff_density_min -6.696
_refine_ls_extinction_coef 0.0070(10)
_refine_ls_extinction_method SHELXL93
_refine_ls_goodness_of_fit_all 1.152
_refine_ls_goodness_of_fit_obs 1.162
_refine_ls_matrix_type full
_refine_ls_number_parameters 461
_refine_ls_number_reflns 6333
_refine_ls_number_restraints 0
_refine_ls_restrained_S_all 1.152
_refine_ls_restrained_S_obs 1.162
_refine_ls_R_factor_all 0.0685
_refine_ls_R_factor_obs 0.0680
_refine_ls_shift/esd_max 0.019
_refine_ls_shift/esd_mean 0.003
_refine_ls_structure_factor_coef Fsqd
_refine_ls_weighting_scheme
;
calc w = 1/[\s^2^(Fo^2^) + (0.147P)^2^+4.756P]
where P = (Fo^2^ + 2Fc^2^)/3
;
_refine_ls_wR_factor_all 0.1908
_refine_ls_wR_factor_obs 0.1902
_reflns_number_observed 6200
_reflns_number_total 6333
_reflns_observed_criterion >2sigma(I)
_cod_data_source_file ab1399.cif
_cod_data_source_block ta26ap
_cod_depositor_comments
;
The following automatic conversions were performed:

'_chemical_melting_point' value 'not measured' was changed to '?' -
the value is undefined or not given.

Automatic conversion script
Id: cif_fix_values 1715 2011-07-08 13:25:40Z adriana 

The following automatic conversions were performed:

'_exptl_crystal_density_meas' value 'not measured' was changed to '?'
- the value is perceived as not measured.

Automatic conversion script
Id: cif_fix_values 3008 2015-01-20 13:52:24Z robertas 
;
_cod_database_code 2005708

loop_
_symmetry_equiv_pos_as_xyz
'x, y, z'
'-x, -y, -z'

loop_
_atom_site_aniso_label
_atom_site_aniso_U_11
_atom_site_aniso_U_22
_atom_site_aniso_U_33
_atom_site_aniso_U_12
_atom_site_aniso_U_13
_atom_site_aniso_U_23
Ta1 0.0553(3) 0.0314(3) 0.0209(3) 0.0287(2) 0.0144(2) 0.00457(15)
Cl1 0.0576(11) 0.0467(11) 0.0415(11) 0.0259(9) 0.0217(9) 0.0100(9)
Cl2 0.0723(13) 0.0475(11) 0.0295(10) 0.0436(10) 0.0134(9) 0.0037(8)
Cl3 0.0687(12) 0.0313(10) 0.0371(10) 0.0269(9) 0.0197(9) 0.0081(8)
N1 0.056(4) 0.038(4) 0.026(3) 0.027(3) 0.018(3) 0.006(3)
C2 0.053(4) 0.040(4) 0.029(4) 0.027(4) 0.011(3) 0.010(3)
C3 0.068(5) 0.050(5) 0.023(4) 0.033(4) 0.012(4) 0.002(4)
C4 0.081(6) 0.064(6) 0.021(4) 0.043(5) 0.020(4) 0.001(4)
C5 0.076(6) 0.054(5) 0.032(5) 0.044(5) 0.025(4) 0.008(4)
C6 0.060(5) 0.032(4) 0.031(4) 0.028(4) 0.017(4) 0.006(3)
N7 0.054(4) 0.037(4) 0.032(4) 0.029(3) 0.017(3) 0.004(3)
C8 0.058(4) 0.038(4) 0.024(4) 0.030(3) 0.020(3) 0.011(3)
C9 0.052(4) 0.040(4) 0.032(4) 0.029(3) 0.020(3) 0.007(3)
C10 0.058(5) 0.052(5) 0.037(5) 0.029(4) 0.016(4) 0.013(4)
C11 0.068(5) 0.061(6) 0.044(5) 0.044(5) 0.021(4) 0.016(4)
C12 0.082(6) 0.042(5) 0.048(5) 0.042(5) 0.020(5) 0.005(4)
C13 0.065(5) 0.042(5) 0.042(5) 0.030(4) 0.017(4) 0.006(4)
N14 0.075(5) 0.062(5) 0.021(3) 0.045(4) 0.018(3) 0.011(3)
C15 0.062(5) 0.041(4) 0.024(4) 0.032(4) 0.011(3) 0.001(3)
C16 0.084(6) 0.053(5) 0.037(5) 0.043(5) 0.024(5) 0.012(4)
C17 0.069(6) 0.055(6) 0.052(6) 0.042(5) 0.017(5) 0.007(5)
C18 0.075(6) 0.044(5) 0.039(5) 0.037(4) -0.002(4) 0.000(4)
C19 0.083(6) 0.041(5) 0.037(5) 0.032(4) 0.008(4) 0.009(4)
C20 0.066(5) 0.042(5) 0.033(4) 0.026(4) 0.013(4) 0.008(4)
N21 0.063(4) 0.038(4) 0.028(4) 0.032(3) 0.018(3) 0.008(3)
C22 0.068(5) 0.040(4) 0.023(4) 0.027(4) 0.018(4) 0.000(3)
C23 0.080(6) 0.046(5) 0.019(4) 0.032(4) 0.013(4) 0.000(3)
C24 0.079(6) 0.055(6) 0.028(5) 0.037(5) 0.015(4) 0.010(4)
C25 0.077(6) 0.045(5) 0.031(4) 0.040(4) 0.015(4) 0.013(4)
C26 0.060(5) 0.031(4) 0.030(4) 0.028(4) 0.014(3) 0.006(3)
N27 0.066(4) 0.033(3) 0.028(3) 0.032(3) 0.018(3) 0.009(3)
C28 0.079(6) 0.035(4) 0.027(4) 0.036(4) 0.022(4) 0.012(3)
C29 0.073(5) 0.042(5) 0.036(4) 0.037(4) 0.020(4) 0.010(4)
C30 0.091(7) 0.033(5) 0.050(5) 0.032(4) 0.028(5) 0.006(4)
C31 0.101(7) 0.040(5) 0.044(5) 0.046(5) 0.033(5) 0.016(4)
C32 0.093(7) 0.060(6) 0.045(5) 0.057(6) 0.029(5) 0.024(5)
C33 0.076(6) 0.041(5) 0.039(5) 0.037(4) 0.024(4) 0.016(4)
N34 0.085(5) 0.045(4) 0.021(3) 0.042(4) 0.014(3) 0.002(3)
C35 0.062(5) 0.046(5) 0.028(4) 0.033(4) 0.013(3) 0.001(3)
C36 0.074(6) 0.051(5) 0.037(5) 0.041(5) 0.018(4) 0.007(4)
C37 0.095(8) 0.046(6) 0.046(6) 0.045(6) 0.017(5) 0.000(4)
C38 0.079(6) 0.063(6) 0.044(5) 0.043(5) 0.020(5) -0.012(5)
C39 0.080(6) 0.074(7) 0.034(5) 0.038(5) 0.027(5) -0.003(5)
C40 0.070(6) 0.050(5) 0.039(5) 0.030(4) 0.022(4) 0.005(4)
C41 0.137(14) 0.115(12) 0.055(8) 0.068(11) 0.002(8) -0.006(8)
C42 0.075(6) 0.060(6) 0.057(6) 0.041(5) 0.026(5) 0.021(5)
C43 0.094(8) 0.068(8) 0.085(9) 0.052(7) 0.025(7) 0.025(7)
C44 0.100(10) 0.057(7) 0.147(16) 0.053(7) 0.033(10) 0.002(8)
C45 0.112(11) 0.074(9) 0.100(12) 0.040(8) 0.004(9) -0.028(8)
C46 0.095(9) 0.065(8) 0.077(10) 0.041(7) 0.003(7) 0.010(7)
C47 0.075(6) 0.052(6) 0.065(7) 0.034(5) 0.030(6) 0.016(5)

loop_
_atom_site_label
_atom_site_occupancy
_atom_site_fract_x
_atom_site_fract_y
_atom_site_fract_z
_atom_site_U_iso_or_equiv
_atom_site_thermal_displace_type
_atom_site_calc_flag
_atom_site_refinement_flags
_atom_site_type_symbol
Ta1 1 0.21660(3) 0.76102(2) 0.244621(15) 0.0319(2) Uani d . Ta
Cl1 1 -0.0055(2) 0.6131(2) 0.24236(14) 0.0452(5) Uani d . Cl
Cl2 1 0.0926(2) 0.9207(2) 0.24819(12) 0.0444(5) Uani d . Cl
Cl3 1 0.4081(2) 0.9536(2) 0.25648(13) 0.0423(5) Uani d . Cl
N1 1 0.1210(7) 0.7285(7) 0.1086(4) 0.0362(15) Uani d . N
C2 1 0.0212(9) 0.7365(8) 0.0483(5) 0.038(2) Uani d . C
C3 1 0.0187(10) 0.6935(9) -0.0335(5) 0.044(2) Uani d . C
H3 1 -0.0512(10) 0.6970(9) -0.0766(5) 0.067 Uiso calc R H
C4 1 0.1187(12) 0.6468(11) -0.0498(6) 0.051(2) Uani d . C
H4 1 0.1188(12) 0.6211(11) -0.1048(6) 0.076 Uiso calc R H
C5 1 0.2194(11) 0.6359(9) 0.0117(5) 0.047(2) Uani d . C
H5 1 0.2886(11) 0.6038(9) 0.0004(5) 0.071 Uiso calc R H
C6 1 0.2133(9) 0.6741(8) 0.0898(5) 0.037(2) Uani d . C
N7 1 0.2932(7) 0.6704(7) 0.1633(4) 0.0373(15) Uani d . N
C8 1 0.4068(9) 0.6280(8) 0.1649(5) 0.035(2) Uani d . C
C9 1 0.5377(8) 0.7081(8) 0.2083(5) 0.037(2) Uani d . C
H9 1 0.5519(8) 0.7918(8) 0.2377(5) 0.055 Uiso calc R H
C10 1 0.6498(10) 0.6650(9) 0.2089(5) 0.045(2) Uani d . C
H10 1 0.7400(10) 0.7199(9) 0.2384(5) 0.068 Uiso calc R H
C11 1 0.6285(10) 0.5431(10) 0.1668(6) 0.051(2) Uani d . C
H11 1 0.7041(10) 0.5140(10) 0.1676(6) 0.076 Uiso calc R H
C12 1 0.4976(11) 0.4629(9) 0.1232(6) 0.053(2) Uani d . C
H12 1 0.4834(11) 0.3791(9) 0.0939(6) 0.079 Uiso calc R H
C13 1 0.3874(10) 0.5055(9) 0.1225(6) 0.046(2) Uani d . C
H13 1 0.2975(10) 0.4502(9) 0.0927(6) 0.070 Uiso calc R H
N14 1 -0.0753(9) 0.7803(8) 0.0698(4) 0.046(2) Uani d . N
H14 1 -0.0799(9) 0.7808(8) 0.1206(4) 0.069 Uiso calc R H
C15 1 -0.1696(10) 0.8254(9) 0.0227(5) 0.039(2) Uani d . C
C16 1 -0.2893(12) 0.8173(10) 0.0459(6) 0.052(2) Uani d . C
H16 1 -0.3081(12) 0.7773(10) 0.0904(6) 0.077 Uiso calc R H
C17 1 -0.3821(11) 0.8668(10) 0.0053(7) 0.054(2) Uani d . C
H17 1 -0.4637(11) 0.8608(10) 0.0223(7) 0.081 Uiso calc R H
C18 1 -0.3576(11) 0.9241(9) -0.0592(6) 0.052(2) Uani d . C
H18 1 -0.4213(11) 0.9588(9) -0.0866(6) 0.078 Uiso calc R H
C19 1 -0.2392(11) 0.9313(9) -0.0842(6) 0.052(2) Uani d . C
H19 1 -0.2226(11) 0.9690(9) -0.1298(6) 0.078 Uiso calc R H
C20 1 -0.1447(10) 0.8837(9) -0.0430(5) 0.045(2) Uani d . C
H20 1 -0.0625(10) 0.8909(9) -0.0597(5) 0.068 Uiso calc R H
N21 1 0.2713(8) 0.8276(7) 0.3813(4) 0.039(2) Uani d . N
C22 1 0.2908(10) 0.9212(8) 0.4466(5) 0.041(2) Uani d . C
C23 1 0.3487(11) 0.9102(9) 0.5257(5) 0.046(2) Uani d . C
H23 1 0.3597(11) 0.9744(9) 0.5713(5) 0.069 Uiso calc R H
C24 1 0.3888(12) 0.8063(11) 0.5360(6) 0.050(2) Uani d . C
H24 1 0.4283(12) 0.7991(11) 0.5893(6) 0.075 Uiso calc R H
C25 1 0.3731(10) 0.7097(9) 0.4698(5) 0.046(2) Uani d . C
H25 1 0.3987(10) 0.6361(9) 0.4767(5) 0.069 Uiso calc R H
C26 1 0.3189(9) 0.7280(8) 0.3950(5) 0.037(2) Uani d . C
N27 1 0.2961(8) 0.6561(6) 0.3180(4) 0.0373(14) Uani d . N
C28 1 0.3142(10) 0.5329(8) 0.3081(5) 0.041(2) Uani d . C
C29 1 0.2047(10) 0.4217(9) 0.2687(5) 0.045(2) Uani d . C
H29 1 0.1157(10) 0.4263(9) 0.2507(5) 0.067 Uiso calc R H
C30 1 0.2236(12) 0.3027(10) 0.2552(6) 0.054(2) Uani d . C
H30 1 0.1482(12) 0.2268(10) 0.2269(6) 0.081 Uiso calc R H
C31 1 0.3536(12) 0.2954(9) 0.2834(6) 0.053(2) Uani d . C
H31 1 0.3669(12) 0.2144(9) 0.2741(6) 0.080 Uiso calc R H
C32 1 0.4647(12) 0.4076(10) 0.3253(6) 0.055(2) Uani d . C
H32 1 0.5531(12) 0.4028(10) 0.3449(6) 0.083 Uiso calc R H
C33 1 0.4444(11) 0.5265(9) 0.3381(5) 0.046(2) Uani d . C
H33 1 0.5188(11) 0.6027(9) 0.3672(5) 0.068 Uiso calc R H
N34 1 0.2546(9) 1.0242(7) 0.4304(4) 0.046(2) Uani d . N
H34 1 0.2473(9) 1.0372(7) 0.3802(4) 0.069 Uiso calc R H
C35 1 0.2272(9) 1.1138(9) 0.4858(5) 0.042(2) Uani d . C
C36 1 0.2567(11) 1.2415(9) 0.4744(6) 0.049(2) Uani d . C
H36 1 0.2991(11) 1.2684(9) 0.4323(6) 0.074 Uiso calc R H
C37 1 0.2239(14) 1.3287(11) 0.5243(7) 0.058(3) Uani d . C
H37 1 0.2452(14) 1.4160(11) 0.5171(7) 0.088 Uiso calc R H
C38 1 0.1599(12) 1.2893(11) 0.5851(6) 0.059(3) Uani d . C
H38 1 0.1370(12) 1.3494(11) 0.6192(6) 0.089 Uiso calc R H
C39 1 0.1304(12) 1.1651(11) 0.5958(6) 0.059(3) Uani d . C
H39 1 0.0864(12) 1.1386(11) 0.6374(6) 0.089 Uiso calc R H
C40 1 0.1637(10) 1.0754(10) 0.5467(6) 0.050(2) Uani d . C
H40 1 0.1429(10) 0.9886(10) 0.5549(6) 0.074 Uiso calc R H
C41 1 0.0592(19) 0.6099(17) 0.5911(8) 0.102(5) Uani d . C
H41A 1 -0.0087(19) 0.6395(17) 0.5591(8) 0.152 Uiso calc R H
H41B 1 0.0120(19) 0.5262(17) 0.6041(8) 0.152 Uiso calc R H
H41C 1 0.1246(19) 0.6001(17) 0.5596(8) 0.152 Uiso calc R H
C42 1 0.1359(12) 0.7089(11) 0.6693(7) 0.058(3) Uani d . C
C43 1 0.1054(15) 0.8194(13) 0.6889(9) 0.075(3) Uani d . C
H43 1 0.0386(15) 0.8374(13) 0.6508(9) 0.113 Uiso calc R H
C44 1 0.1686(16) 0.9034(13) 0.7614(12) 0.097(5) Uani d . C
H44 1 0.1438(16) 0.9772(13) 0.7749(12) 0.145 Uiso calc R H
C45 1 0.2700(18) 0.8793(15) 0.8154(11) 0.101(5) Uani d . C
H45 1 0.3170(18) 0.9380(15) 0.8658(11) 0.152 Uiso calc R H
C46 1 0.3021(16) 0.7706(14) 0.7959(10) 0.079(4) Uani d . C
H46 1 0.3707(16) 0.7531(14) 0.8330(10) 0.119 Uiso calc R H
C47 1 0.2362(12) 0.6888(12) 0.7240(8) 0.059(3) Uani d . C
H47 1 0.2604(12) 0.6144(12) 0.7109(8) 0.088 Uiso calc R H

loop_
_atom_type_symbol
_atom_type_description
_atom_type_scat_dispersion_real
_atom_type_scat_dispersion_imag
_atom_type_scat_source
C C 0.0033 0.0016 'International Tables Vol C Tables 4.2.6.8 and 6.1.1.4'
H H 0.0000 0.0000 'International Tables Vol C Tables 4.2.6.8 and 6.1.1.4'
N N 0.0061 0.0033 'International Tables Vol C Tables 4.2.6.8 and 6.1.1.4'
Cl Cl 0.1484 0.1585 'International Tables Vol C Tables 4.2.6.8 and 6.1.1.4'
Ta Ta -0.7052 6.5227 'International Tables Vol C Tables 4.2.6.8 and 6.1.1.4'

loop_
_geom_angle_atom_site_label_1
_geom_angle_atom_site_label_2
_geom_angle_atom_site_label_3
_geom_angle
_geom_angle_publ_flag
N27 Ta1 N7 81.1(3) yes
N27 Ta1 N21 60.6(3) yes
N7 Ta1 N21 135.8(3) yes
N27 Ta1 N1 134.4(3) yes
N7 Ta1 N1 60.6(3) yes
N21 Ta1 N1 163.4(3) yes
N27 Ta1 Cl3 103.9(2) yes
N7 Ta1 Cl3 87.4(2) yes
N21 Ta1 Cl3 81.8(2) yes
N1 Ta1 Cl3 98.4(2) yes
N27 Ta1 Cl1 86.7(2) yes
N7 Ta1 Cl1 107.2(2) yes
N21 Ta1 Cl1 92.7(2) yes
N1 Ta1 Cl1 82.5(2) yes
Cl3 Ta1 Cl1 163.38(8) yes
N27 Ta1 Cl2 140.7(2) yes
N7 Ta1 Cl2 138.2(2) yes
N21 Ta1 Cl2 82.4(2) yes
N1 Ta1 Cl2 81.2(2) yes
Cl3 Ta1 Cl2 81.87(8) yes
Cl1 Ta1 Cl2 81.86(8) yes
N27 Ta1 C6 108.8(2) ?
N7 Ta1 C6 30.2(3) ?
N21 Ta1 C6 165.6(3) ?
N1 Ta1 C6 30.4(3) ?
Cl3 Ta1 C6 92.2(2) ?
Cl1 Ta1 C6 96.5(2) ?
Cl2 Ta1 C6 109.8(2) ?
C2 N1 C6 119.8(7) yes
C2 N1 Ta1 148.4(5) yes
C6 N1 Ta1 91.8(5) yes
N14 C2 N1 117.9(7) yes
N14 C2 C3 123.0(8) ?
N1 C2 C3 119.1(8) ?
C4 C3 C2 119.1(8) ?
C3 C4 C5 122.0(8) ?
C6 C5 C4 116.2(8) ?
N1 C6 C5 123.6(8) ?
N1 C6 N7 106.0(7) yes
C5 C6 N7 130.4(8) ?
N1 C6 Ta1 57.8(4) ?
C5 C6 Ta1 176.4(7) ?
N7 C6 Ta1 48.2(4) ?
C6 N7 C8 119.9(7) yes
C6 N7 Ta1 101.6(5) yes
C8 N7 Ta1 137.8(6) yes
C9 C8 C13 119.5(8) ?
C9 C8 N7 120.4(7) ?
C13 C8 N7 120.1(8) ?
C8 C9 C10 119.8(8) ?
C11 C10 C9 119.9(9) ?
C10 C11 C12 120.4(9) ?
C13 C12 C11 119.6(9) ?
C12 C13 C8 120.8(9) ?
C2 N14 C15 129.5(7) yes
C16 C15 C20 118.6(9) ?
C16 C15 N14 118.0(8) ?
C20 C15 N14 123.4(8) ?
C15 C16 C17 120.8(9) ?
C18 C17 C16 120.7(10) ?
C17 C18 C19 119.3(9) ?
C18 C19 C20 120.3(9) ?
C19 C20 C15 120.3(9) ?
C22 N21 C26 117.7(7) yes
C22 N21 Ta1 148.9(6) yes
C26 N21 Ta1 92.7(5) yes
N34 C22 N21 116.4(7) yes
N34 C22 C23 123.1(8) ?
N21 C22 C23 120.6(8) ?
C24 C23 C22 119.1(8) ?
C23 C24 C25 121.7(9) ?
C26 C25 C24 116.0(8) ?
C25 C26 N21 124.7(8) ?
C25 C26 N27 130.8(7) ?
N21 C26 N27 104.5(7) yes
C26 N27 C28 120.6(6) yes
C26 N27 Ta1 102.1(5) yes
C28 N27 Ta1 136.7(5) yes
C29 C28 C33 120.3(8) ?
C29 C28 N27 120.3(8) ?
C33 C28 N27 119.3(8) ?
C28 C29 C30 120.4(9) ?
C29 C30 C31 119.8(10) ?
C30 C31 C32 120.0(8) ?
C33 C32 C31 119.6(10) ?
C32 C33 C28 119.8(9) ?
C22 N34 C35 127.0(7) yes
C40 C35 C36 119.5(8) ?
C40 C35 N34 121.8(8) ?
C36 C35 N34 118.5(8) ?
C37 C36 C35 119.8(10) ?
C36 C37 C38 120.3(10) ?
C39 C38 C37 119.9(9) ?
C38 C39 C40 120.9(10) ?
C35 C40 C39 119.5(9) ?
C47 C42 C43 117.6(12) ?
C47 C42 C41 120.2(11) ?
C43 C42 C41 122.1(12) ?
C44 C43 C42 121.7(12) ?
C43 C44 C45 118.8(12) ?
C46 C45 C44 119.8(14) ?
C47 C46 C45 119.7(15) ?
C46 C47 C42 122.3(13) ?

loop_
_geom_bond_atom_site_label_1
_geom_bond_atom_site_label_2
_geom_bond_distance
_geom_bond_publ_flag
Ta1 N27 2.047(6) yes
Ta1 N7 2.052(7) yes
Ta1 N21 2.263(7) yes
Ta1 N1 2.282(7) yes
Ta1 Cl3 2.386(2) yes
Ta1 Cl1 2.392(2) yes
Ta1 Cl2 2.513(2) yes
Ta1 C6 2.695(8) ?
N1 C2 1.356(11) yes
N1 C6 1.366(11) yes
C2 N14 1.351(11) yes
C2 C3 1.414(12) ?
C3 C4 1.374(14) ?
C4 C5 1.388(14) ?
C5 C6 1.371(12) ?
C6 N7 1.383(11) yes
N7 C8 1.417(11) yes
C8 C9 1.384(12) ?
C8 C13 1.390(12) ?
C9 C10 1.410(12) ?
C10 C11 1.377(13) ?
C11 C12 1.39(2) ?
C12 C13 1.387(14) ?
N14 C15 1.411(12) yes
C15 C16 1.379(14) ?
C15 C20 1.392(13) ?
C16 C17 1.382(15) ?
C17 C18 1.37(2) ?
C18 C19 1.38(2) ?
C19 C20 1.385(14) ?
N21 C22 1.361(11) yes
N21 C26 1.375(11) yes
C22 N34 1.354(11) yes
C22 C23 1.408(12) ?
C23 C24 1.365(15) ?
C24 C25 1.404(13) ?
C25 C26 1.363(12) ?
C26 N27 1.387(10) yes
N27 C28 1.431(10) yes
C28 C29 1.378(14) ?
C28 C33 1.398(14) ?
C29 C30 1.392(12) ?
C30 C31 1.40(2) ?
C31 C32 1.40(2) ?
C32 C33 1.397(12) ?
N34 C35 1.423(10) yes
C35 C40 1.386(13) ?
C35 C36 1.396(13) ?
C36 C37 1.381(14) ?
C37 C38 1.39(2) ?
C38 C39 1.35(2) ?
C39 C40 1.396(13) ?
C41 C42 1.52(2) ?
C42 C47 1.36(2) ?
C42 C43 1.38(2) ?
C43 C44 1.36(2) ?
C44 C45 1.39(2) ?
C45 C46 1.37(2) ?
C46 C47 1.35(2) ?
